data_2229851
loop_
_publ_author_name
'Czapik, Agnieszka'
'Papadopoulos, Christos'
'Lalia-Kantouri, Maria'
'Gdaniec, Maria'

_publ_section_title
;
 (Carbonato-\k^2^<i>O</i>,<i>O</i>')bis(di-2-pyridylamine-\k^2^<i>N</i>,<i>N</i>')cobalt(III)
 bromide
;
_journal_coeditor_code SU2260
_journal_issue 4
_journal_name_full 'Acta Crystallographica Section E'
_journal_page_first m414
_journal_page_last m415
_journal_paper_doi 10.1107/S1600536811008051
_journal_volume 67
_journal_year 2011
_chemical_formula_iupac '[Co (C O3) (C10 H9 N3)2] Br'
_chemical_formula_moiety 'C21 H18 Co N6 O3 +, Br -'
_chemical_formula_sum 'C21 H18 Br Co N6 O3'
_chemical_formula_weight 541.25
_chemical_name_systematic
;(Carbonato-\k^2^<i>O</i>,<i>O</i>')bis(di-2-pyridylamine-
\k^2^<i>N</i>,<i>N</i>')cobalt(III) bromide
;
_space_group_IT_number 14
_symmetry_cell_setting monoclinic
_symmetry_space_group_name_Hall '-P 2yn'
_symmetry_space_group_name_H-M 'P 1 21/n 1'
_atom_sites_solution_hydrogens geom
_atom_sites_solution_primary direct
_atom_sites_solution_secondary difmap
_audit_creation_method SHELXL-97
_cell_angle_alpha 90.00
_cell_angle_beta 105.839(2)
_cell_angle_gamma 90.00
_cell_formula_units_Z 4
_cell_length_a 16.9605(3)
_cell_length_b 7.43220(10)
_cell_length_c 17.2590(4)
_cell_measurement_reflns_used 8233
_cell_measurement_temperature 130(2)
_cell_measurement_theta_max 30.26
_cell_measurement_theta_min 2.98
_cell_volume 2092.96(7)
_computing_cell_refinement 'CrysAlisPro (Agilent Technologies, 2010)'
_computing_data_collection 'CrysAlisPro (Agilent Technologies, 2010)'
_computing_data_reduction 'CrysAlisPro (Agilent Technologies, 2010)'
_computing_molecular_graphics
;
ORTEP-3 for Windows (Farrugia, 1997) and Mercury (Macrae <i>et al.</i>,
2006)
;
_computing_publication_material 'SHELXL97 (Sheldrick, 2008)'
_computing_structure_refinement 'SHELXL97 (Sheldrick, 2008)'
_computing_structure_solution 'SHELXS97 (Sheldrick, 2008)'
_diffrn_ambient_temperature 130(2)
_diffrn_detector_area_resol_mean 16.1544
_diffrn_measured_fraction_theta_full 0.999
_diffrn_measured_fraction_theta_max 0.999
_diffrn_measurement_device_type 'Oxford Diffraction Xcalibur E'
_diffrn_measurement_method \w
_diffrn_radiation_monochromator graphite
_diffrn_radiation_source 'fine-focus sealed tube'
_diffrn_radiation_type MoK\a
_diffrn_radiation_wavelength 0.71073
_diffrn_reflns_av_R_equivalents 0.0642
_diffrn_reflns_av_sigmaI/netI 0.0565
_diffrn_reflns_limit_h_max 21
_diffrn_reflns_limit_h_min -21
_diffrn_reflns_limit_k_max 9
_diffrn_reflns_limit_k_min -9
_diffrn_reflns_limit_l_max 21
_diffrn_reflns_limit_l_min -21
_diffrn_reflns_number 29846
_diffrn_reflns_theta_full 26.37
_diffrn_reflns_theta_max 26.37
_diffrn_reflns_theta_min 2.99
_exptl_absorpt_coefficient_mu 2.767
_exptl_absorpt_correction_T_max 0.874
_exptl_absorpt_correction_T_min 0.710
_exptl_absorpt_correction_type multi-scan
_exptl_absorpt_process_details
;
(CrysAlisPro; Agilent Technologies, 2010)
;
_exptl_crystal_colour red
_exptl_crystal_density_diffrn 1.718
_exptl_crystal_density_method 'not measured'
_exptl_crystal_description plate
_exptl_crystal_F_000 1088
_exptl_crystal_size_max 0.30
_exptl_crystal_size_mid 0.15
_exptl_crystal_size_min 0.05
_refine_diff_density_max 0.791
_refine_diff_density_min -0.499
_refine_ls_extinction_method none
_refine_ls_goodness_of_fit_ref 1.008
_refine_ls_hydrogen_treatment constr
_refine_ls_matrix_type full
_refine_ls_number_parameters 289
_refine_ls_number_reflns 4277
_refine_ls_number_restraints 0
_refine_ls_restrained_S_all 1.008
_refine_ls_R_factor_all 0.0533
_refine_ls_R_factor_gt 0.0366
_refine_ls_shift/su_max 0.001
_refine_ls_shift/su_mean 0.000
_refine_ls_structure_factor_coef Fsqd
_refine_ls_weighting_details 'calc w=1/[\s^2^(Fo^2^)+(0.0316P)^2^] where P=(Fo^2^+2Fc^2^)/3'
_refine_ls_weighting_scheme calc
_refine_ls_wR_factor_gt 0.0746
_refine_ls_wR_factor_ref 0.0800
_reflns_number_gt 3386
_reflns_number_total 4277
_reflns_threshold_expression I>2\s(I)
_cod_data_source_file su2260.cif
_cod_data_source_block I
_cod_original_sg_symbol_H-M 'P 21/n'
_cod_database_code 2229851
_cod_database_fobs_code 2229851

loop_
_symmetry_equiv_pos_as_xyz
'x, y, z'
'-x+1/2, y+1/2, -z+1/2'
'-x, -y, -z'
'x-1/2, -y-1/2, z-1/2'

loop_
_atom_site_type_symbol
_atom_site_label
_atom_site_fract_x
_atom_site_fract_y
_atom_site_fract_z
_atom_site_U_iso_or_equiv
_atom_site_adp_type
_atom_site_calc_flag
_atom_site_refinement_flags
_atom_site_occupancy
_atom_site_disorder_assembly
_atom_site_disorder_group
Co Co1 0.79115(2) 0.47425(5) 0.48500(2) 0.01679(12) Uani d . 1 . .
Br Br1 0.42522(2) 0.71322(4) 0.36946(2) 0.02940(11) Uani d . 1 . .
N N1A 0.83606(15) 0.3707(3) 0.40419(14) 0.0189(6) Uani d . 1 . .
C C2A 0.91367(19) 0.3175(4) 0.42120(18) 0.0203(7) Uani d . 1 . .
C C3A 0.9525(2) 0.2829(4) 0.36081(19) 0.0255(8) Uani d . 1 . .
H H3A 1.0091 0.2535 0.3741 0.031 Uiso calc R 1 . .
C C4A 0.9066(2) 0.2925(4) 0.2818(2) 0.0305(8) Uani d . 1 . .
H H4A 0.9311 0.2677 0.2396 0.037 Uiso calc R 1 . .
C C5A 0.8242(2) 0.3387(4) 0.2639(2) 0.0303(8) Uani d . 1 . .
H H5A 0.7914 0.3429 0.2097 0.036 Uiso calc R 1 . .
C C6A 0.7916(2) 0.3778(4) 0.32558(18) 0.0261(8) Uani d . 1 . .
H H6A 0.7355 0.4114 0.3134 0.031 Uiso calc R 1 . .
N N7A 0.95794(15) 0.2983(3) 0.50046(15) 0.0223(6) Uani d . 1 . .
H H7A 1.0091 0.2787 0.5059 0.027 Uiso d R 1 . .
C C8A 0.92811(19) 0.2571(4) 0.56488(18) 0.0193(7) Uani d . 1 . .
N N9A 0.85087(15) 0.3025(3) 0.56334(14) 0.0171(6) Uani d . 1 . .
C C10A 0.8212(2) 0.2466(4) 0.62506(18) 0.0211(7) Uani d . 1 . .
H H10A 0.7656 0.2708 0.6227 0.025 Uiso calc R 1 . .
C C11A 0.8687(2) 0.1567(4) 0.69034(19) 0.0253(8) Uani d . 1 . .
H H11A 0.8469 0.1205 0.7331 0.030 Uiso calc R 1 . .
C C12A 0.9494(2) 0.1196(4) 0.6927(2) 0.0287(8) Uani d . 1 . .
H H12A 0.9838 0.0598 0.7381 0.034 Uiso calc R 1 . .
C C13A 0.9796(2) 0.1685(4) 0.63018(19) 0.0266(8) Uani d . 1 . .
H H13A 1.0347 0.1426 0.6313 0.032 Uiso calc R 1 . .
N N1B 0.74231(14) 0.5957(3) 0.55895(14) 0.0169(5) Uani d . 1 . .
C C2B 0.66482(18) 0.6546(4) 0.53146(17) 0.0171(7) Uani d . 1 . .
C C3B 0.63533(19) 0.7949(4) 0.56985(18) 0.0195(7) Uani d . 1 . .
H H3B 0.5827 0.8453 0.5464 0.023 Uiso calc R 1 . .
C C4B 0.68320(19) 0.8582(4) 0.64138(19) 0.0223(7) Uani d . 1 . .
H H4B 0.6641 0.9530 0.6685 0.027 Uiso calc R 1 . .
C C5B 0.76043(19) 0.7830(4) 0.67458(19) 0.0219(7) Uani d . 1 . .
H H5B 0.7926 0.8179 0.7265 0.026 Uiso calc R 1 . .
C C6B 0.78852(19) 0.6586(4) 0.63082(18) 0.0202(7) Uani d . 1 . .
H H6B 0.8427 0.6139 0.6514 0.024 Uiso calc R 1 . .
N N7B 0.61387(15) 0.5775(3) 0.46391(14) 0.0182(6) Uani d . 1 . .
H H7B 0.5646 0.6183 0.4492 0.022 Uiso d R 1 . .
C C8B 0.61995(18) 0.4030(4) 0.43871(17) 0.0173(7) Uani d . 1 . .
N N9B 0.69443(15) 0.3281(3) 0.45216(14) 0.0170(6) Uani d . 1 . .
C C10B 0.69889(19) 0.1502(4) 0.43516(18) 0.0203(7) Uani d . 1 . .
H H10B 0.7512 0.0943 0.4474 0.024 Uiso calc R 1 . .
C C11B 0.63142(19) 0.0493(4) 0.40141(18) 0.0219(7) Uani d . 1 . .
H H11B 0.6365 -0.0754 0.3917 0.026 Uiso calc R 1 . .
C C12B 0.5554(2) 0.1309(4) 0.38152(18) 0.0248(7) Uani d . 1 . .
H H12B 0.5078 0.0643 0.3553 0.030 Uiso calc R 1 . .
C C13B 0.54920(19) 0.3088(4) 0.39994(18) 0.0224(7) Uani d . 1 . .
H H13B 0.4974 0.3670 0.3865 0.027 Uiso calc R 1 . .
C C1 0.82969(19) 0.7580(4) 0.4471(2) 0.0224(7) Uani d . 1 . .
O O1 0.75759(13) 0.6760(3) 0.41586(12) 0.0240(5) Uani d . 1 . .
O O2 0.87502(12) 0.6516(3) 0.50343(12) 0.0229(5) Uani d . 1 . .
O O3 0.85043(14) 0.8971(3) 0.42570(15) 0.0363(6) Uani d . 1 . .

loop_
_atom_site_aniso_label
_atom_site_aniso_U_11
_atom_site_aniso_U_22
_atom_site_aniso_U_33
_atom_site_aniso_U_12
_atom_site_aniso_U_13
_atom_site_aniso_U_23
Co1 0.0119(2) 0.0186(2) 0.0203(2) 0.00264(17) 0.00510(18) 0.00095(17)
Br1 0.02154(19) 0.02402(18) 0.0356(2) 0.00546(14) -0.00408(15) -0.00196(15)
N1A 0.0141(14) 0.0245(14) 0.0179(14) 0.0031(11) 0.0042(11) 0.0019(11)
C2A 0.0197(18) 0.0205(16) 0.0220(17) 0.0004(13) 0.0077(14) -0.0015(13)
C3A 0.0230(19) 0.0280(18) 0.0289(19) 0.0047(14) 0.0126(16) -0.0012(15)
C4A 0.035(2) 0.036(2) 0.0261(19) 0.0044(16) 0.0169(17) -0.0010(15)
C5A 0.032(2) 0.036(2) 0.0225(19) 0.0023(16) 0.0063(16) -0.0009(15)
C6A 0.0230(19) 0.0319(19) 0.0231(18) 0.0001(15) 0.0058(15) 0.0038(15)
N7A 0.0114(14) 0.0331(15) 0.0230(15) 0.0053(11) 0.0054(12) -0.0009(12)
C8A 0.0167(17) 0.0209(16) 0.0203(17) 0.0022(13) 0.0051(14) -0.0042(13)
N9A 0.0154(14) 0.0182(13) 0.0187(14) 0.0019(10) 0.0063(11) -0.0018(10)
C10A 0.0220(18) 0.0178(16) 0.0250(17) 0.0011(13) 0.0089(15) -0.0016(13)
C11A 0.035(2) 0.0195(16) 0.0222(18) 0.0013(15) 0.0089(16) 0.0003(14)
C12A 0.031(2) 0.0256(18) 0.0242(18) 0.0072(15) -0.0007(16) 0.0011(15)
C13A 0.0202(18) 0.0299(18) 0.0278(19) 0.0079(15) 0.0030(15) 0.0021(15)
N1B 0.0115(13) 0.0173(13) 0.0213(14) 0.0012(10) 0.0036(11) 0.0011(11)
C2B 0.0174(17) 0.0142(14) 0.0207(16) -0.0019(12) 0.0070(14) 0.0035(13)
C3B 0.0153(17) 0.0192(16) 0.0260(18) 0.0053(13) 0.0091(14) 0.0041(13)
C4B 0.0259(19) 0.0166(15) 0.0278(18) 0.0020(14) 0.0132(15) -0.0017(14)
C5B 0.0258(19) 0.0194(16) 0.0195(17) -0.0048(14) 0.0044(15) -0.0025(13)
C6B 0.0163(17) 0.0189(15) 0.0240(17) -0.0002(13) 0.0035(14) 0.0019(13)
N7B 0.0106(13) 0.0199(13) 0.0233(14) 0.0047(10) 0.0032(11) -0.0007(11)
C8B 0.0155(16) 0.0186(15) 0.0179(16) 0.0014(13) 0.0047(13) 0.0010(13)
N9B 0.0139(14) 0.0198(13) 0.0173(13) 0.0023(11) 0.0045(11) -0.0018(11)
C10B 0.0202(18) 0.0196(16) 0.0210(17) 0.0049(13) 0.0057(14) 0.0005(13)
C11B 0.0259(19) 0.0180(16) 0.0230(17) -0.0009(14) 0.0086(15) -0.0017(13)
C12B 0.0213(18) 0.0264(18) 0.0253(18) -0.0059(14) 0.0040(15) -0.0047(14)
C13B 0.0139(17) 0.0256(18) 0.0268(18) 0.0003(13) 0.0039(14) -0.0014(14)
C1 0.0176(18) 0.0240(18) 0.0320(19) 0.0082(14) 0.0175(15) 0.0041(15)
O1 0.0208(13) 0.0246(12) 0.0286(13) 0.0063(10) 0.0099(10) 0.0058(10)
O2 0.0129(11) 0.0253(11) 0.0314(13) 0.0001(9) 0.0074(10) -0.0032(10)
O3 0.0330(15) 0.0249(13) 0.0612(17) 0.0006(11) 0.0300(13) 0.0030(12)

loop_
_atom_type_symbol
_atom_type_description
_atom_type_scat_dispersion_real
_atom_type_scat_dispersion_imag
_atom_type_scat_source
C C 0.0033 0.0016 'International Tables Vol C Tables 4.2.6.8 and 6.1.1.4'
H H 0.0000 0.0000 'International Tables Vol C Tables 4.2.6.8 and 6.1.1.4'
O O 0.0106 0.0060 'International Tables Vol C Tables 4.2.6.8 and 6.1.1.4'
Co Co 0.3494 0.9721 'International Tables Vol C Tables 4.2.6.8 and 6.1.1.4'
N N 0.0061 0.0033 'International Tables Vol C Tables 4.2.6.8 and 6.1.1.4'
Br Br -0.2901 2.4595 'International Tables Vol C Tables 4.2.6.8 and 6.1.1.4'

loop_
_geom_angle_atom_site_label_1
_geom_angle_atom_site_label_2
_geom_angle_atom_site_label_3
_geom_angle_site_symmetry_1
_geom_angle_site_symmetry_3
_geom_angle
_geom_angle_publ_flag
O2 Co1 O1 . . 68.96(9) y
O2 Co1 N9B . . 169.04(10) y
O1 Co1 N9B . . 100.10(10) y
O2 Co1 N1A . . 88.42(10) y
O1 Co1 N1A . . 88.32(10) y
N9B Co1 N1A . . 92.01(10) y
O2 Co1 N1B . . 90.10(9) y
O1 Co1 N1B . . 86.40(9) y
N9B Co1 N1B . . 88.48(10) y
N1A Co1 N1B . . 174.69(10) y
O2 Co1 N9A . . 96.62(10) y
O1 Co1 N9A . . 165.55(10) y
N9B Co1 N9A . . 94.32(10) y
N1A Co1 N9A . . 90.42(10) y
N1B Co1 N9A . . 94.81(10) y
C2A N1A C6A . . 118.5(3) ?
C2A N1A Co1 . . 121.6(2) ?
C6A N1A Co1 . . 119.1(2) ?
N1A C2A N7A . . 119.3(3) ?
N1A C2A C3A . . 122.0(3) ?
N7A C2A C3A . . 118.7(3) ?
C4A C3A C2A . . 118.3(3) ?
C4A C3A H3A . . 120.9 ?
C2A C3A H3A . . 120.9 ?
C3A C4A C5A . . 119.8(3) ?
C3A C4A H4A . . 120.1 ?
C5A C4A H4A . . 120.1 ?
C6A C5A C4A . . 118.6(3) ?
C6A C5A H5A . . 120.7 ?
C4A C5A H5A . . 120.7 ?
C5A C6A N1A . . 122.6(3) ?
C5A C6A H6A . . 118.7 ?
N1A C6A H6A . . 118.7 ?
C2A N7A C8A . . 127.2(3) ?
C2A N7A H7A . . 112.7 ?
C8A N7A H7A . . 117.3 ?
N9A C8A N7A . . 119.9(3) ?
N9A C8A C13A . . 121.9(3) ?
N7A C8A C13A . . 118.2(3) ?
C8A N9A C10A . . 118.3(3) ?
C8A N9A Co1 . . 120.1(2) ?
C10A N9A Co1 . . 120.9(2) ?
N9A C10A C11A . . 122.2(3) ?
N9A C10A H10A . . 118.9 ?
C11A C10A H10A . . 118.9 ?
C10A C11A C12A . . 118.5(3) ?
C10A C11A H11A . . 120.8 ?
C12A C11A H11A . . 120.8 ?
C13A C12A C11A . . 120.3(3) ?
C13A C12A H12A . . 119.8 ?
C11A C12A H12A . . 119.8 ?
C12A C13A C8A . . 118.7(3) ?
C12A C13A H13A . . 120.7 ?
C8A C13A H13A . . 120.7 ?
C2B N1B C6B . . 118.4(3) ?
C2B N1B Co1 . . 118.4(2) ?
C6B N1B Co1 . . 121.5(2) ?
N1B C2B N7B . . 119.5(3) ?
N1B C2B C3B . . 121.2(3) ?
N7B C2B C3B . . 119.3(3) ?
C4B C3B C2B . . 119.0(3) ?
C4B C3B H3B . . 120.5 ?
C2B C3B H3B . . 120.5 ?
C3B C4B C5B . . 119.6(3) ?
C3B C4B H4B . . 120.2 ?
C5B C4B H4B . . 120.2 ?
C6B C5B C4B . . 118.5(3) ?
C6B C5B H5B . . 120.8 ?
C4B C5B H5B . . 120.8 ?
N1B C6B C5B . . 122.6(3) ?
N1B C6B H6B . . 118.7 ?
C5B C6B H6B . . 118.7 ?
C2B N7B C8B . . 125.2(2) ?
C2B N7B H7B . . 116.0 ?
C8B N7B H7B . . 112.9 ?
N9B C8B N7B . . 118.9(3) ?
N9B C8B C13B . . 121.5(3) ?
N7B C8B C13B . . 119.7(3) ?
C8B N9B C10B . . 118.1(2) ?
C8B N9B Co1 . . 120.32(19) ?
C10B N9B Co1 . . 121.3(2) ?
N9B C10B C11B . . 122.6(3) ?
N9B C10B H10B . . 118.7 ?
C11B C10B H10B . . 118.7 ?
C10B C11B C12B . . 118.9(3) ?
C10B C11B H11B . . 120.5 ?
C12B C11B H11B . . 120.5 ?
C13B C12B C11B . . 119.5(3) ?
C13B C12B H12B . . 120.3 ?
C11B C12B H12B . . 120.3 ?
C12B C13B C8B . . 119.1(3) ?
C12B C13B H13B . . 120.5 ?
C8B C13B H13B . . 120.5 ?
O3 C1 O2 . . 126.0(3) ?
O3 C1 O1 . . 126.0(3) ?
O2 C1 O1 . . 107.9(3) ?
O3 C1 Co1 . . 177.2(3) ?
O2 C1 Co1 . . 53.86(14) ?
O1 C1 Co1 . . 54.00(14) ?
C1 O1 Co1 . . 91.28(17) ?
C1 O2 Co1 . . 91.90(18) ?

loop_
_geom_bond_atom_site_label_1
_geom_bond_atom_site_label_2
_geom_bond_site_symmetry_2
_geom_bond_distance
_geom_bond_publ_flag
Co1 O2 . 1.901(2) y
Co1 O1 . 1.904(2) y
Co1 N9B . 1.919(2) y
Co1 N1A . 1.923(2) y
Co1 N1B . 1.925(2) y
Co1 N9A . 1.933(2) y
N1A C2A . 1.328(4) ?
N1A C6A . 1.362(4) ?
C2A N7A . 1.376(4) ?
C2A C3A . 1.401(4) ?
C3A C4A . 1.375(4) ?
C3A H3A . 0.9500 ?
C4A C5A . 1.389(5) ?
C4A H4A . 0.9500 ?
C5A C6A . 1.358(4) ?
C5A H5A . 0.9500 ?
C6A H6A . 0.9500 ?
N7A C8A . 1.376(4) ?
N7A H7A . 0.8600 ?
C8A N9A . 1.346(4) ?
C8A C13A . 1.389(4) ?
N9A C10A . 1.362(4) ?
C10A C11A . 1.367(4) ?
C10A H10A . 0.9500 ?
C11A C12A . 1.386(5) ?
C11A H11A . 0.9500 ?
C12A C13A . 1.364(4) ?
C12A H12A . 0.9500 ?
C13A H13A . 0.9500 ?
N1B C2B . 1.343(4) ?
N1B C6B . 1.357(4) ?
C2B N7B . 1.373(4) ?
C2B C3B . 1.399(4) ?
C3B C4B . 1.363(4) ?
C3B H3B . 0.9500 ?
C4B C5B . 1.395(4) ?
C4B H4B . 0.9500 ?
C5B C6B . 1.360(4) ?
C5B H5B . 0.9500 ?
C6B H6B . 0.9500 ?
N7B C8B . 1.380(4) ?
N7B H7B . 0.8599 ?
C8B N9B . 1.341(4) ?
C8B C13B . 1.393(4) ?
N9B C10B . 1.361(4) ?
C10B C11B . 1.359(4) ?
C10B H10B . 0.9500 ?
C11B C12B . 1.380(4) ?
C11B H11B . 0.9500 ?
C12B C13B . 1.371(4) ?
C12B H12B . 0.9500 ?
C13B H13B . 0.9500 ?
C1 O3 . 1.183(4) ?
C1 O2 . 1.325(4) ?
C1 O1 . 1.341(4) ?

loop_
_geom_hbond_atom_site_label_D
_geom_hbond_atom_site_label_H
_geom_hbond_atom_site_label_A
_geom_hbond_site_symmetry_A
_geom_hbond_distance_DH
_geom_hbond_distance_HA
_geom_hbond_distance_DA
_geom_hbond_angle_DHA
N7A H7A O2 3_766 0.86 2.08 2.876(3) 154
N7B H7B Br1 . 0.86 2.49 3.327(2) 164
C10B H10B O3 1_545 0.95 2.34 3.225(4) 155
C5A H5A O1 2_645 0.95 2.44 3.265(4) 146
C13A H13A O3 3_766 0.95 2.43 3.316(4) 156
C13B H13B Br1 . 0.95 2.83 3.623(3) 142
C5B H5B Br1 4_676 0.95 2.86 3.741(3) 155
C4B H4B Br1 3_676 0.95 2.89 3.657(3) 139

loop_
_geom_torsion_atom_site_label_1
_geom_torsion_atom_site_label_2
_geom_torsion_atom_site_label_3
_geom_torsion_atom_site_label_4
_geom_torsion_site_symmetry_1
_geom_torsion_site_symmetry_2
_geom_torsion_site_symmetry_3
_geom_torsion_site_symmetry_4
_geom_torsion
_geom_torsion_publ_flag
N1A C2A N7A C8A . . . . 28.1(4) ?
N9A C8A N7A C2A . . . . -27.6(4) ?
N1B C2B N7B C8B . . . . 28.0(4) ?
N9B C8B N7B C2B . . . . -33.5(4) ?
